data_4120830
loop_
_publ_author_name
'Alexander Schoedel'
'Wesley Boyette'
'Lukasz Wojtas'
'Mohamed Eddaoudi'
'Michael J. Zaworotko'

_publ_section_title
;
 A Family of Porous Lonsdaleite-e Networks Obtained through Pillaring of
 Decorated Kagom\'e Lattice Sheets
;
_journal_name_full 'Journal of the American Chemical Society'
_journal_page_first 14016
_journal_page_last 14019
_journal_paper_doi 10.1021/ja406030p
_journal_volume 135
_journal_year 2013
_chemical_formula_sum 'C86 H42 Br6 Cr3 N6 O42 Zn6'
_chemical_formula_weight 2858.94
_chemical_name_systematic
; 
 ? 
;
_space_group_IT_number 194
_symmetry_cell_setting hexagonal
_symmetry_space_group_name_Hall '-P 6c 2c'
_symmetry_space_group_name_H-M 'P 63/m m c'
_atom_sites_solution_hydrogens geom
_atom_sites_solution_primary direct
_atom_sites_solution_secondary difmap
_audit_creation_method SHELXL-97
_cell_angle_alpha 90.00
_cell_angle_beta 90.00
_cell_angle_gamma 120.00
_cell_formula_units_Z 2
_cell_length_a 19.2095(5)
_cell_length_b 19.2095(5)
_cell_length_c 36.0245(9)
_cell_measurement_temperature 228(2)
_cell_volume 11512.3(5)
_computing_cell_refinement 'APEX2 (Bruker, 2010); SAINT (Bruker, 2009)'
_computing_data_collection 'APEX2 (Bruker, 2010)'
_computing_data_reduction 'SAINT (Bruker, 2009);XPREP(Sheldrick,2008)'
_computing_publication_material 'APEX2 (Bruker, 2010)'
_computing_structure_refinement 'SHELXL-97 (Sheldrick, 2008)'
_computing_structure_solution 'SHELXS-97 (Sheldrick, 2008)'
_diffrn_ambient_temperature 228(2)
_diffrn_measured_fraction_theta_full 0.994
_diffrn_measured_fraction_theta_max 0.973
_diffrn_measurement_device_type 'BRUKER SMART APEXII CCD'
_diffrn_measurement_method 'omega scans'
_diffrn_radiation_monochromator graphite
_diffrn_radiation_source 'fine-focus sealed tube'
_diffrn_radiation_type CuK\a
_diffrn_radiation_wavelength 1.54178
_diffrn_reflns_av_R_equivalents 0.0455
_diffrn_reflns_av_sigmaI/netI 0.0226
_diffrn_reflns_limit_h_max 21
_diffrn_reflns_limit_h_min -14
_diffrn_reflns_limit_k_max 15
_diffrn_reflns_limit_k_min -19
_diffrn_reflns_limit_l_max 38
_diffrn_reflns_limit_l_min -43
_diffrn_reflns_number 35414
_diffrn_reflns_theta_full 66.60
_diffrn_reflns_theta_max 68.82
_diffrn_reflns_theta_min 2.45
_exptl_absorpt_coefficient_mu 3.370
_exptl_absorpt_correction_T_max 0.7081
_exptl_absorpt_correction_T_min 0.5821
_exptl_absorpt_correction_type multi-scan
_exptl_absorpt_process_details 'SADABS; (Sheldrick, 2003)'
_exptl_crystal_colour green
_exptl_crystal_density_diffrn 0.825
_exptl_crystal_description plate
_exptl_crystal_F_000 2796
_exptl_crystal_size_max 0.18
_exptl_crystal_size_mid 0.15
_exptl_crystal_size_min 0.11
_refine_diff_density_max 0.814
_refine_diff_density_min -0.511
_refine_diff_density_rms 0.056
_refine_ls_extinction_method none
_refine_ls_goodness_of_fit_ref 1.079
_refine_ls_hydrogen_treatment constr
_refine_ls_matrix_type full
_refine_ls_number_parameters 152
_refine_ls_number_reflns 3880
_refine_ls_number_restraints 51
_refine_ls_restrained_S_all 1.253
_refine_ls_R_factor_all 0.0571
_refine_ls_R_factor_gt 0.0459
_refine_ls_shift/su_max 0.001
_refine_ls_shift/su_mean 0.000
_refine_ls_structure_factor_coef Fsqd
_refine_ls_weighting_details 'calc w=1/[\s^2^(Fo^2^)+(0.0995P)^2^+1.4977P] where P=(Fo^2^+2Fc^2^)/3'
_refine_ls_weighting_scheme calc
_refine_ls_wR_factor_gt 0.1493
_refine_ls_wR_factor_ref 0.1591
_reflns_number_gt 2889
_reflns_number_total 3880
_reflns_threshold_expression >2sigma(I)
_cod_data_source_file ja406030p_si_002.cif
_cod_data_source_block tp-PMBB-1-lon-e-Br
_cod_database_code 4120830

loop_
_symmetry_equiv_pos_as_xyz
'x, y, z'
'-y, x-y, z'
'-x+y, -x, z'
'-x, -y, z+1/2'
'y, -x+y, z+1/2'
'x-y, x, z+1/2'
'y, x, -z'
'x-y, -y, -z'
'-x, -x+y, -z'
'-y, -x, -z+1/2'
'-x+y, y, -z+1/2'
'x, x-y, -z+1/2'
'-x, -y, -z'
'y, -x+y, -z'
'x-y, x, -z'
'x, y, -z-1/2'
'-y, x-y, -z-1/2'
'-x+y, -x, -z-1/2'
'-y, -x, z'
'-x+y, y, z'
'x, x-y, z'
'y, x, z-1/2'
'x-y, -y, z-1/2'
'-x, -x+y, z-1/2'

loop_
_atom_site_label
_atom_site_type_symbol
_atom_site_fract_x
_atom_site_fract_y
_atom_site_fract_z
_atom_site_U_iso_or_equiv
_atom_site_adp_type
_atom_site_occupancy
_atom_site_symmetry_multiplicity
_atom_site_calc_flag
_atom_site_refinement_flags
_atom_site_disorder_assembly
_atom_site_disorder_group
C1 C 0.59395(15) 0.1879(3) 0.69650(11) 0.0521(12) Uani 1 2 d S . .
C2 C 0.57412(14) 0.1482(3) 0.65842(11) 0.0506(12) Uani 1 2 d S . .
C3 C 0.6267(3) 0.1326(4) 0.64070(11) 0.0935(17) Uani 1 1 d . . .
H3 H 0.6743 0.1418 0.6525 0.112 Uiso 1 1 calc R . .
C4 C 0.6091(3) 0.1025(3) 0.60473(11) 0.0914(16) Uani 1 1 d . . .
H4 H 0.6456 0.0912 0.5925 0.110 Uiso 1 1 calc R . .
C5 C 0.3568(3) -0.0971(2) 0.52352(11) 0.0669(11) Uani 1 1 d . . .
C6 C 0.2769(3) -0.1531(2) 0.54055(11) 0.0828(14) Uani 1 1 d D . .
C7 C 0.22374(18) -0.22374(18) 0.52379(14) 0.0653(15) Uani 1 2 d PD A .
H7 H 0.2360 -0.2360 0.5003 0.078 Uiso 1 2 calc SR . .
C8A C 0.2641(8) -0.1382(9) 0.5760(3) 0.110(5) Uani 0.50 1 d PDU A 1
H8A H 0.2986 -0.0889 0.5876 0.132 Uiso 0.50 1 calc PR A 1
C8B C 0.2507(11) -0.1280(12) 0.5702(4) 0.125(6) Uani 0.50 1 d PDU A 2
H8B H 0.2847 -0.0770 0.5805 0.150 Uiso 0.50 1 calc PR A 2
C9A C 0.1984(7) -0.1984(7) 0.5943(4) 0.137(9) Uani 0.5 2 d PDU A 1
C9B C 0.1756(4) -0.1756(4) 0.5855(4) 0.113(8) Uani 0.5 2 d PDU A 2
N11 N 0.54463(12) 0.0893(2) 0.58733(9) 0.0486(10) Uani 1 2 d S . .
O1 O 0.54282(15) 0.20203(15) 0.71025(6) 0.0586(6) Uani 1 1 d . . .
O2 O 0.40615(19) -0.03796(17) 0.54259(7) 0.0857(10) Uani 1 1 d . . .
O3 O 0.4303(3) 0.21516(17) 0.7500 0.0725(16) Uani 1 4 d S . .
O4 O 0.6667 0.3333 0.7500 0.0424(17) Uani 1 12 d S . .
O5 O 0.63017(16) 0.11378(15) 0.50836(7) 0.0677(7) Uani 1 1 d . . .
Cr1 Cr 0.55160(7) 0.27580(3) 0.7500 0.0440(3) Uani 1 4 d S . .
Zn1 Zn 0.523329(17) 0.04666(3) 0.534642(14) 0.0474(2) Uani 1 2 d S . .
Br1A Br 0.1777(2) -0.1777(2) 0.64431(11) 0.275(4) Uani 0.5 2 d PDU A 1
Br1B Br 0.14212(17) -0.14212(17) 0.62820(14) 0.248(3) Uani 0.5 2 d PDU A 2
C10 C 0.676(3) 0.324(3) 0.6113(9) 0.20(2) Uiso 0.33 2 d SP . .
O6 O 0.6667 0.3333 0.6393(3) 0.102(3) Uani 1 6 d S . .

loop_
_atom_site_aniso_label
_atom_site_aniso_U_11
_atom_site_aniso_U_22
_atom_site_aniso_U_33
_atom_site_aniso_U_23
_atom_site_aniso_U_13
_atom_site_aniso_U_12
C1 0.077(3) 0.053(3) 0.0183(18) -0.0046(18) -0.0023(9) 0.0266(14)
C2 0.072(3) 0.052(3) 0.0208(18) -0.0059(18) -0.0030(9) 0.0260(14)
C3 0.112(4) 0.150(5) 0.052(2) -0.051(3) -0.037(2) 0.090(4)
C4 0.103(4) 0.140(5) 0.053(2) -0.056(3) -0.025(2) 0.077(4)
C5 0.074(3) 0.051(2) 0.0495(19) 0.0000(16) 0.0010(18) 0.011(2)
C6 0.076(3) 0.069(3) 0.060(2) -0.022(2) 0.011(2) 0.004(2)
C7 0.061(2) 0.061(2) 0.048(3) -0.0068(14) 0.0068(14) 0.011(3)
C8A 0.092(8) 0.094(8) 0.068(6) -0.033(6) 0.019(6) -0.010(6)
C8B 0.117(10) 0.108(10) 0.119(11) -0.033(8) 0.026(8) 0.034(8)
C9A 0.132(10) 0.132(10) 0.069(9) -0.035(7) 0.035(7) 0.009(12)
C9B 0.102(8) 0.102(8) 0.115(14) -0.041(6) 0.041(6) 0.035(10)
N11 0.069(2) 0.044(2) 0.0245(16) -0.0117(15) -0.0058(8) 0.0221(11)
O1 0.0677(16) 0.0733(16) 0.0270(10) -0.0162(11) -0.0041(10) 0.0294(13)
O2 0.086(2) 0.0628(18) 0.0503(14) -0.0109(13) -0.0029(14) -0.0065(15)
O3 0.064(3) 0.103(3) 0.038(2) 0.000 0.000 0.0318(17)
O4 0.057(3) 0.057(3) 0.014(3) 0.000 0.000 0.0284(14)
O5 0.0684(17) 0.0547(15) 0.0507(14) -0.0063(12) 0.0019(12) 0.0087(13)
Cr1 0.0588(7) 0.0614(5) 0.0110(4) 0.000 0.000 0.0294(3)
Zn1 0.0729(4) 0.0322(3) 0.0235(3) -0.0078(2) -0.00391(10) 0.01610(17)
Br1A 0.245(3) 0.245(3) 0.115(2) -0.093(2) 0.093(2) -0.043(3)
Br1B 0.214(3) 0.214(3) 0.217(5) -0.116(2) 0.116(2) 0.033(3)
O6 0.112(5) 0.112(5) 0.081(6) 0.000 0.000 0.056(2)

loop_
_atom_type_symbol
_atom_type_description
_atom_type_scat_dispersion_real
_atom_type_scat_dispersion_imag
_atom_type_scat_source
C C 0.0181 0.0091 'International Tables Vol C Tables 4.2.6.8 and 6.1.1.4'
H H 0.0000 0.0000 'International Tables Vol C Tables 4.2.6.8 and 6.1.1.4'
Br Br -0.6763 1.2805 'International Tables Vol C Tables 4.2.6.8 and 6.1.1.4'
Cr Cr -0.1635 2.4439 'International Tables Vol C Tables 4.2.6.8 and 6.1.1.4'
N N 0.0311 0.0180 'International Tables Vol C Tables 4.2.6.8 and 6.1.1.4'
O O 0.0492 0.0322 'International Tables Vol C Tables 4.2.6.8 and 6.1.1.4'
Zn Zn -1.5491 0.6778 'International Tables Vol C Tables 4.2.6.8 and 6.1.1.4'

loop_
_geom_angle_atom_site_label_1
_geom_angle_atom_site_label_2
_geom_angle_atom_site_label_3
_geom_angle
_geom_angle_site_symmetry_1
_geom_angle_site_symmetry_3
O1 C1 O1 127.8(4) 20_655 .
O1 C1 C2 116.12(19) 20_655 .
O1 C1 C2 116.12(19) . .
C3 C2 C3 118.6(4) . 20_655
C3 C2 C1 120.6(2) . .
C3 C2 C1 120.6(2) 20_655 .
C2 C3 C4 118.7(4) . .
C2 C3 H3 120.6 . .
C4 C3 H3 120.6 . .
N11 C4 C3 122.8(4) . .
N11 C4 H4 118.6 . .
C3 C4 H4 118.6 . .
O5 C5 O2 125.1(4) 13_656 .
O5 C5 C6 117.2(3) 13_656 .
O2 C5 C6 117.7(3) . .
C8A C6 C7 120.1(7) . .
C7 C6 C8B 118.2(10) . .
C8A C6 C5 117.5(7) . .
C7 C6 C5 121.5(4) . .
C8B C6 C5 119.5(9) . .
C6 C7 C6 121.2(5) . 19
C6 C7 H7 119.4 . .
C6 C7 H7 119.4 19 .
C6 C8A C9A 117.3(13) . .
C6 C8A H8A 121.4 . .
C9A C8A H8A 121.4 . .
C6 C8B C9B 121.6(18) . .
C6 C8B H8B 119.2 . .
C9B C8B H8B 119.2 . .
C8A C9A C8A 122.3(17) 19 .
C8A C9A Br1A 118.0(8) 19 .
C8A C9A Br1A 118.0(8) . .
C8B C9B C8B 118(2) 19 .
C8B C9B Br1B 121.1(10) 19 .
C8B C9B Br1B 121.1(10) . .
C4 N11 C4 118.3(4) 20_655 .
C4 N11 Zn1 120.8(2) 20_655 .
C4 N11 Zn1 120.8(2) . .
C1 O1 Cr1 131.0(3) . .
C5 O2 Zn1 132.7(3) . .
Cr1 O4 Cr1 120.0 . 2_655
Cr1 O4 Cr1 120.000(1) . 3_665
Cr1 O4 Cr1 120.000(1) 2_655 3_665
C5 O5 Zn1 122.2(2) 13_656 .
O4 Cr1 O1 94.27(8) . .
O4 Cr1 O1 94.27(8) . 12_556
O1 Cr1 O1 171.46(16) . 12_556
O4 Cr1 O1 94.27(8) . 21
O1 Cr1 O1 85.59(15) . 21
O1 Cr1 O1 93.77(15) 12_556 21
O4 Cr1 O1 94.27(8) . 16_557
O1 Cr1 O1 93.77(15) . 16_557
O1 Cr1 O1 85.59(15) 12_556 16_557
O1 Cr1 O1 171.46(16) 21 16_557
O4 Cr1 O3 180.00(7) . .
O1 Cr1 O3 85.73(8) . .
O1 Cr1 O3 85.73(8) 12_556 .
O1 Cr1 O3 85.73(8) 21 .
O1 Cr1 O3 85.73(8) 16_557 .
N11 Zn1 O5 104.15(11) . 20_655
N11 Zn1 O5 104.15(11) . .
O5 Zn1 O5 87.74(17) 20_655 .
N11 Zn1 O2 96.34(11) . 20_655
O5 Zn1 O2 159.51(10) 20_655 20_655
O5 Zn1 O2 87.48(14) . 20_655
N11 Zn1 O2 96.34(11) . .
O5 Zn1 O2 87.48(14) 20_655 .
O5 Zn1 O2 159.51(10) . .
O2 Zn1 O2 90.1(2) 20_655 .
N11 Zn1 Zn1 168.59(12) . 13_656
O5 Zn1 Zn1 83.94(7) 20_655 13_656
O5 Zn1 Zn1 83.94(7) . 13_656
O2 Zn1 Zn1 75.75(8) 20_655 13_656
O2 Zn1 Zn1 75.75(8) . 13_656
C10 C10 C10 60.01(11) 3_665 2_655
C10 C10 O6 76(5) 3_665 .
C10 C10 O6 76(5) 2_655 .

loop_
_geom_bond_atom_site_label_1
_geom_bond_atom_site_label_2
_geom_bond_distance
_geom_bond_site_symmetry_2
C1 O1 1.245(3) 20_655
C1 O1 1.245(3) .
C1 C2 1.522(5) .
C2 C3 1.350(5) .
C2 C3 1.350(5) 20_655
C3 C4 1.390(5) .
C3 H3 0.9400 .
C4 N11 1.296(5) .
C4 H4 0.9400 .
C5 O5 1.250(4) 13_656
C5 O2 1.259(5) .
C5 C6 1.497(6) .
C6 C8A 1.357(14) .
C6 C7 1.365(4) .
C6 C8B 1.368(16) .
C7 C6 1.365(5) 19
C7 H7 0.9400 .
C8A C9A 1.381(14) .
C8A H8A 0.9400 .
C8B C9B 1.377(17) .
C8B H8B 0.9400 .
C9A C8A 1.381(14) 19
C9A Br1A 1.929(15) .
C9B C8B 1.377(17) 19
C9B Br1B 1.901(15) .
N11 C4 1.296(5) 20_655
N11 Zn1 2.026(3) .
O1 Cr1 1.962(2) .
O2 Zn1 2.033(3) .
O3 Cr1 2.018(6) .
O4 Cr1 1.9142(11) .
O4 Cr1 1.9142(11) 2_655
O4 Cr1 1.9142(11) 3_665
O5 C5 1.251(4) 13_656
O5 Zn1 2.031(3) .
Cr1 O1 1.962(2) 12_556
Cr1 O1 1.962(2) 21
Cr1 O1 1.962(2) 16_557
Zn1 O5 2.031(3) 20_655
Zn1 O2 2.033(3) 20_655
Zn1 Zn1 2.9392(10) 13_656
C10 C10 0.52(18) 3_665
C10 C10 0.52(18) 2_655
C10 O6 1.05(4) .
O6 C10 1.05(4) 3_665
O6 C10 1.05(4) 2_655

loop_
_platon_squeeze_void_nr
_platon_squeeze_void_average_x
_platon_squeeze_void_average_y
_platon_squeeze_void_average_z
_platon_squeeze_void_volume
_platon_squeeze_void_count_electrons
_platon_squeeze_void_content
1 -0.024 -0.017 -0.002 7466 2168 ' '
